data_9010556
loop_
_publ_author_name
'Johnsen, O.'
'Grice, J. D.'

_publ_section_title
;
 The crystal chemistry of the eudialyte group
 Sample: #13
;
_journal_name_full 'The Canadian Mineralogist'
_journal_page_first 865
_journal_page_last 891
_journal_volume 37
_journal_year 1999
_chemical_compound_source 'Amdrup Fjord, Kangerdlugssuaq intrusion, Eastern Greenland'
_chemical_formula_sum
;Al0.15 Ca3.36 Ce0.71 Cl0.269 F1.541 Fe0.75 H0.192 Hf0.06 K0.3 La0.58 Mn3.78
 Na13.93 Nb0.55 Nd0.138 O75.752 Si25.11 Sr0.15 Ti0.2 Y0.42 Zr2.95
;
_chemical_name_mineral Kentbrooksite
_space_group_IT_number 160
_symmetry_space_group_name_Hall 'R 3 -2"'
_symmetry_space_group_name_H-M 'R 3 m :H'
_cell_angle_alpha 90
_cell_angle_beta 90
_cell_angle_gamma 120
_cell_formula_units_Z 3
_cell_length_a 14.199
_cell_length_b 14.199
_cell_length_c 30.139
_cell_volume 5262.293
_database_code_amcsd 0005619
_exptl_crystal_density_diffrn 3.093
_cod_original_sg_symbol_H-M 'R 3 m'
_cod_original_formula_sum
;Ca3.36 Mn3.78 Y.42 Ce.71 La.58 Fe.75 Al.15 Nb.55 Zr2.95 Ti.2 Si25.11 Na13.93
 Nd.138 K.3 Sr.15 Hf.06 O75.752 Cl.269 F1.541 H.192
;
_cod_database_code 9010556

loop_
_space_group_symop_operation_xyz
x,y,z
2/3+x,1/3+y,1/3+z
1/3+x,2/3+y,2/3+z
x,x-y,z
2/3+x,1/3+x-y,1/3+z
1/3+x,2/3+x-y,2/3+z
-y,-x,z
2/3-y,1/3-x,1/3+z
1/3-y,2/3-x,2/3+z
-x+y,y,z
2/3-x+y,1/3+y,1/3+z
1/3-x+y,2/3+y,2/3+z
-y,x-y,z
2/3-y,1/3+x-y,1/3+z
1/3-y,2/3+x-y,2/3+z
-x+y,-x,z
2/3-x+y,1/3-x,1/3+z
1/3-x+y,2/3-x,2/3+z

loop_
_atom_site_label
_atom_site_fract_x
_atom_site_fract_y
_atom_site_fract_z
_atom_site_occupancy
_atom_site_U_iso_or_equiv
_atom_site_type_symbol
_atom_site_attached_hydrogens
CaM1 0.59400 0.92570 0.16740 0.56000 0.01700 Ca 0
MnM1 0.59400 0.92570 0.16740 0.30000 0.01700 Mn 0
YM1 0.59400 0.92570 0.16740 0.07000 0.01700 Y 0
CeM1 0.59400 0.92570 0.16740 0.04000 0.01700 Ce 0
LaM1 0.59400 0.92570 0.16740 0.03000 0.01700 La 0
MnM25 0.81790 0.18210 0.16930 0.66000 0.01400 Mn 0
FeM25 0.81790 0.18210 0.16930 0.15000 0.01400 Fe 0
AlM25 0.81790 0.18210 0.16930 0.05000 0.01400 Al 0
FeM24 0.84300 0.15700 0.16430 0.10000 0.03000 Fe 0
NbM3 0.00000 0.00000 -0.12810 0.55000 0.01400 Nb 0
ZrM3 0.00000 0.00000 -0.12810 0.13000 0.01400 Zr 0
TiM3 0.00000 0.00000 -0.12810 0.08000 0.01400 Ti 0
Si7 0.00000 0.00000 0.07800 0.85000 0.01100 Si 0
Si7a 0.00000 0.00000 0.11690 0.26000 0.03000 Si 0
Na1a 0.22210 0.77790 0.01560 0.48500 0.03300 Na 0
CeNa1a 0.22210 0.77790 0.01560 0.01000 0.03300 Ce 0
LaNa1a 0.22210 0.77790 0.01560 0.00500 0.03300 La 0
Na1b 0.24940 0.75080 -0.00030 0.48500 0.07700 Na 0
CeNa1b 0.24940 0.75080 -0.00030 0.01000 0.07700 Ce 0
LaNa1b 0.24940 0.75080 -0.00030 0.00500 0.07700 La 0
Na2 0.44420 0.55580 -0.67870 0.79000 0.02300 Na 0
Na3a 0.08890 0.91110 0.20490 0.47000 0.07300 Na 0
CeNa3a 0.08890 0.91110 0.20490 0.01500 0.07300 Ce 0
LaNa3a 0.08890 0.91110 0.20490 0.01000 0.07300 La 0
NdNa3a 0.08890 0.91110 0.20490 0.00800 0.07300 Nd 0
Na3b 0.11510 0.88490 0.21550 0.47000 0.03300 Na 0
CeNa3b 0.11510 0.88490 0.21550 0.01500 0.03300 Ce 0
LaNa3b 0.11510 0.88490 0.21550 0.01000 0.03300 La 0
NdNa3b 0.11510 0.88490 0.21550 0.00800 0.03300 Nd 0
Na4 0.56700 0.43300 0.12040 0.62000 0.01500 Na 0
CeNa4 0.56700 0.43300 0.12040 0.10000 0.01500 Ce 0
LaNa4 0.56700 0.43300 0.12040 0.10000 0.01500 La 0
NdNa4 0.56700 0.43300 0.12040 0.03000 0.01500 Nd 0
KNa4 0.56700 0.43300 0.12040 0.10000 0.01500 K 0
SrNa4 0.56700 0.43300 0.12040 0.05000 0.01500 Sr 0
Na5 0.73860 0.26140 0.31390 1.00000 0.06500 Na 0
Zr 0.49800 0.50200 0.00000 0.94000 0.00900 Zr 0
Ti 0.49800 0.50200 0.00000 0.04000 0.00900 Ti 0
Hf 0.49800 0.50200 0.00000 0.02000 0.00900 Hf 0
Si1 0.26280 0.73720 0.24890 1.00000 0.01400 Si 0
Si2 0.40360 0.59640 0.08750 1.00000 0.01700 Si 0
Si3 0.53940 0.46060 0.24460 1.00000 0.01100 Si 0
Si4 0.12480 0.87520 0.09200 1.00000 0.01000 Si 0
Si5 0.94600 0.67640 0.26320 1.00000 0.00900 Si 0
Si6 0.72290 0.06260 0.06970 1.00000 0.01000 Si 0
O1 0.39510 0.60490 0.24500 1.00000 0.02400 O 0
O2 0.22180 0.77820 0.20780 1.00000 0.03300 O 0
O3 0.23490 0.76510 0.29660 1.00000 0.03400 O 0
O4 0.27120 0.72880 0.09230 1.00000 0.02900 O 0
O5 0.44730 0.55270 0.12520 1.00000 0.03600 O 0
O6 0.09410 0.90590 0.37130 1.00000 0.03000 O 0
O7 0.60980 0.03800 0.27420 1.00000 0.01500 O 0
O8 0.51590 0.48410 0.19590 1.00000 0.01500 O 0
O9 0.60440 0.39560 0.24840 1.00000 0.02300 O 0
O10 0.71590 0.94520 0.05990 1.00000 0.02500 O 0
O11 0.15510 0.84490 0.13850 1.00000 0.01700 O 0
O12 0.05960 0.94040 0.10040 1.00000 0.03600 O 0
O13 0.30220 0.89810 -0.62670 1.00000 0.02200 O 0
O14 0.70360 0.07420 0.12110 1.00000 0.01600 O 0
O15 0.84350 0.15650 0.05300 1.00000 0.01600 O 0
O16 0.74970 0.77550 0.29450 1.00000 0.02100 O 0
O17 0.96070 0.70380 0.21080 1.00000 0.01700 O 0
O18 0.82020 0.17980 0.27810 1.00000 0.01400 O 0
O19 0.72990 0.27010 0.17070 0.87000 0.02100 O 0
O20 0.00000 0.00000 0.02480 0.95000 0.02200 O 0
ClX1a 0.00000 0.00000 -0.26610 0.03400 0.03000 Cl 0
FX1a 0.00000 0.00000 -0.26610 0.19300 0.03000 F 0
O-HX1a 0.00000 0.00000 -0.26610 0.02400 0.03000 O 0
ClX1b 0.05010 0.10020 -0.26090 0.01100 0.03000 Cl 0
FX1b 0.05010 0.10020 -0.26090 0.06400 0.03000 F 0
O-HX1b 0.05010 0.10020 -0.26090 0.00800 0.03000 O 0
ClX1c 0.02580 0.05170 -0.24540 0.01100 0.03000 Cl 0
FX1c 0.02580 0.05170 -0.24540 0.06400 0.03000 F 0
O-HX1c 0.02580 0.05170 -0.24540 0.00800 0.03000 O 0
ClX2a 0.00000 0.00000 0.23850 0.03400 0.03000 Cl 0
FX2a 0.00000 0.00000 0.23850 0.19300 0.03000 F 0
O-HX2a 0.00000 0.00000 0.23850 0.02400 0.03000 O 0
ClX2b 0.00000 0.00000 0.20910 0.03400 0.03000 Cl 0
FX2b 0.00000 0.00000 0.20910 0.19300 0.03000 F 0
O-HX2b 0.00000 0.00000 0.20910 0.02400 0.03000 O 0
ClX2c 0.01970 0.03940 0.29200 0.01100 0.03000 Cl 0
FX2c 0.01970 0.03940 0.29200 0.06400 0.03000 F 0
O-HX2c 0.01970 0.03940 0.29200 0.00800 0.03000 O 0
ClX2d 0.00000 0.00000 0.26150 0.03400 0.03000 Cl 0
FX2d 0.00000 0.00000 0.26150 0.19300 0.03000 F 0
O-HX2d 0.00000 0.00000 0.26150 0.02400 0.03000 O 0
ClX2e 0.00000 0.00000 0.17280 0.03400 0.03000 Cl 0
FX2e 0.00000 0.00000 0.17280 0.19300 0.03000 F 0
O-HX2e 0.00000 0.00000 0.17280 0.02400 0.03000 O 0

loop_
_cod_changelog_entry_id
_cod_changelog_entry_author
_cod_changelog_entry_date
_cod_changelog_entry_text
1
;cod-tools version 3.8.0
Id: cif_guess_AMCSD_atom_types 9581 2023-05-17 12:35:41Z saulius
;
2023-05-23T09:22:41+03:00
;Derived atom types and hydrogen counts
from atom names that follow the AMCSD naming convention
(Wat == water, O-H == hydroxyl).
;

loop_
_cod_related_entry_id
_cod_related_entry_database
_cod_related_entry_code
1 AMCSD 0005619
